data_4313516
loop_
_publ_author_name
'Enrique Colacio'
'Francesc Lloret'
'Ikram Ben Maimoun'
'Raikko Kivek\"as'
'Reijo Sillanp\"a\"a'
'Jos\'e Su\'arez-Varela'

_publ_contact_author
;
     Prof. Enrique Colacio
     Departamento de Qu\'imica Inorg\'anica
     Facultad de Ciencias
     Universidad de Granada
     E-18071 Granada
     Spain
;
_publ_contact_author_email ecolacio@ugr.es
_publ_contact_author_fax '+34 958 248526'
_publ_contact_author_phone '+34 958 243236'
_publ_section_title
;
 A New Type of Anionic Metal Dicyanamide Extended Networks through
 [Cu(N4-macrocycle)]2+ Cation Templation. Structure and Magnetic
 Properties
;
_journal_name_full 'Inorganic Chemistry'
_journal_page_first 2720
_journal_page_last 2724
_journal_paper_doi 10.1021/ic026234w
_journal_volume 42
_journal_year 2003
_chemical_formula_moiety 'C16 H32 Cu N4, C8 Co N12'
_chemical_formula_sum 'C24 H32 Co Cu N16'
_chemical_formula_weight 667.13
_chemical_name_systematic
; 
 ? 
;
_space_group_IT_number 14
_symmetry_cell_setting monoclinic
_symmetry_space_group_name_Hall '-P 2ybc'
_symmetry_space_group_name_H-M 'P 1 21/c 1'
_atom_sites_solution_hydrogens geom
_atom_sites_solution_primary direct
_atom_sites_solution_secondary difmap
_audit_creation_method SHELXL-97
_cell_angle_alpha 90.00
_cell_angle_beta 101.621(5)
_cell_angle_gamma 90.00
_cell_formula_units_Z 2
_cell_length_a 11.1150(7)
_cell_length_b 10.7961(8)
_cell_length_c 12.6193(9)
_cell_measurement_reflns_used 38
_cell_measurement_temperature 298(2)
_cell_measurement_theta_max 25.0
_cell_measurement_theta_min 9.0
_cell_volume 1483.26(18)
_computing_cell_refinement 'X-scans 2.0 (Bruker)'
_computing_data_collection 'X-scans 2.0 (Bruker)'
_computing_data_reduction 'X-scans 2.0 (Bruker)'
_computing_publication_material 'SHELXL-97 (Sheldrick, 1997)'
_computing_structure_refinement 'SHELXL-97 (Sheldrick, 1997)'
_computing_structure_solution 'SHELXS-97 (Sheldrick, 1990)'
_diffrn_ambient_temperature 298(2)
_diffrn_measured_fraction_theta_full 0.936
_diffrn_measured_fraction_theta_max 0.936
_diffrn_measurement_device_type 'Siemens P4'
_diffrn_measurement_method \q--2\q
_diffrn_radiation_monochromator graphite
_diffrn_radiation_source 'fine-focus sealed tube'
_diffrn_radiation_type MoK\a
_diffrn_radiation_wavelength 0.71073
_diffrn_reflns_av_R_equivalents 0.0236
_diffrn_reflns_av_sigmaI/netI 0.0352
_diffrn_reflns_limit_h_max 13
_diffrn_reflns_limit_h_min -1
_diffrn_reflns_limit_k_max 12
_diffrn_reflns_limit_k_min -1
_diffrn_reflns_limit_l_max 14
_diffrn_reflns_limit_l_min -15
_diffrn_reflns_number 3181
_diffrn_reflns_theta_full 25.00
_diffrn_reflns_theta_max 25.00
_diffrn_reflns_theta_min 2.50
_diffrn_standards_decay_% 5
_diffrn_standards_interval_count 100
_diffrn_standards_number 3
_exptl_absorpt_coefficient_mu 1.321
_exptl_absorpt_correction_T_max 0.9017
_exptl_absorpt_correction_T_min 0.6926
_exptl_absorpt_correction_type 'psi-scan (North et al, 1968)'
_exptl_crystal_colour prism
_exptl_crystal_density_diffrn 1.494
_exptl_crystal_density_meas ?
_exptl_crystal_density_method 'not measured'
_exptl_crystal_description blue
_exptl_crystal_F_000 688
_exptl_crystal_size_max 0.30
_exptl_crystal_size_mid 0.30
_exptl_crystal_size_min 0.08
_refine_diff_density_max 0.631
_refine_diff_density_min -0.355
_refine_diff_density_rms 0.054
_refine_ls_extinction_method none
_refine_ls_goodness_of_fit_ref 1.039
_refine_ls_hydrogen_treatment constr
_refine_ls_matrix_type full
_refine_ls_number_parameters 195
_refine_ls_number_reflns 2447
_refine_ls_number_restraints 0
_refine_ls_restrained_S_all 1.039
_refine_ls_R_factor_all 0.0521
_refine_ls_R_factor_gt 0.0364
_refine_ls_shift/su_max 0.000
_refine_ls_shift/su_mean 0.000
_refine_ls_structure_factor_coef Fsqd
_refine_ls_weighting_details
;
w=1/[\s^2^(Fo^2^)+(0.0414P)^2^+0.9281P] where P=(Fo^2^+2Fc^2^)/3
;
_refine_ls_weighting_scheme calc
_refine_ls_wR_factor_gt 0.0916
_refine_ls_wR_factor_ref 0.0980
_reflns_number_gt 1865
_reflns_number_total 2447
_reflns_threshold_expression >2sigma(I)
_cod_data_source_file ic026234wsi20030123_020018_2.cif
_cod_data_source_block compound_1
_cod_depositor_comments
;
The following automatic conversions were performed:

'_exptl_crystal_density_meas' value 'not measured' was changed to '?'
- the value is perceived as not measured.

Automatic conversion script
Id: cif_fix_values 3008 2015-01-20 13:52:24Z robertas 
;
_cod_database_code 4313516

loop_
_symmetry_equiv_pos_as_xyz
'x, y, z'
'-x, y+1/2, -z+1/2'
'-x, -y, -z'
'x, -y-1/2, z-1/2'

loop_
_atom_site_label
_atom_site_type_symbol
_atom_site_fract_x
_atom_site_fract_y
_atom_site_fract_z
_atom_site_U_iso_or_equiv
_atom_site_adp_type
_atom_site_occupancy
_atom_site_calc_flag
_atom_site_refinement_flags
_atom_site_disorder_assembly
_atom_site_disorder_group
Cu Cu 0.5000 1.0000 0.5000 0.04800(19) Uani 1 d S . .
Co Co 0.0000 0.5000 0.5000 0.02817(16) Uani 1 d S . .
N1 N 0.3416(2) 1.0643(2) 0.41702(18) 0.0364(6) Uani 1 d . . .
C2 C 0.3396(3) 1.0571(3) 0.3002(2) 0.0425(7) Uani 1 d . . .
H2A H 0.2865 1.1210 0.2621 0.051 Uiso 1 calc R . .
H2B H 0.3087 0.9771 0.2722 0.051 Uiso 1 calc R . .
C3 C 0.4691(3) 1.0751(3) 0.2843(2) 0.0425(7) Uani 1 d . . .
H3A H 0.4735 1.0602 0.2094 0.051 Uiso 1 calc R . .
H3B H 0.4961 1.1592 0.3028 0.051 Uiso 1 calc R . .
N4 N 0.5476(2) 0.9863(2) 0.35545(19) 0.0375(6) Uani 1 d . . .
H4 H 0.5183 0.9109 0.3302 0.045 Uiso 1 calc R . .
C5 C 0.6815(3) 0.9814(3) 0.3506(2) 0.0415(7) Uani 1 d . . .
C6 C 0.7384(3) 0.8759(3) 0.4250(2) 0.0510(8) Uani 1 d . . .
H6A H 0.6921 0.8013 0.4015 0.061 Uiso 1 calc R . .
H6B H 0.8211 0.8629 0.4133 0.061 Uiso 1 calc R . .
C7 C 0.7462(3) 0.8885(3) 0.5456(2) 0.0377(7) Uani 1 d . . .
C8 C 0.6957(4) 0.9496(4) 0.2351(3) 0.0633(10) Uani 1 d . . .
H8A H 0.6610 0.8694 0.2155 0.095 Uiso 1 calc R . .
H8B H 0.7812 0.9491 0.2319 0.095 Uiso 1 calc R . .
H8C H 0.6536 1.0105 0.1857 0.095 Uiso 1 calc R . .
C9 C 0.7421(3) 1.1046(3) 0.3857(3) 0.0583(9) Uani 1 d . . .
H9A H 0.7095 1.1671 0.3337 0.087 Uiso 1 calc R . .
H9B H 0.8291 1.0977 0.3904 0.087 Uiso 1 calc R . .
H9C H 0.7260 1.1270 0.4551 0.087 Uiso 1 calc R . .
C10 C 0.8615(3) 0.8353(3) 0.6130(3) 0.0541(9) Uani 1 d . . .
H10A H 0.8645 0.8540 0.6878 0.081 Uiso 1 calc R . .
H10B H 0.9317 0.8707 0.5908 0.081 Uiso 1 calc R . .
H10C H 0.8619 0.7471 0.6034 0.081 Uiso 1 calc R . .
N11 N 0.4501(4) 0.7556(3) 0.4411(3) 0.0820(11) Uani 1 d . . .
C12 C 0.4160(3) 0.6777(3) 0.4891(3) 0.0523(9) Uani 1 d . . .
N13 N 0.3871(3) 0.5928(3) 0.5519(3) 0.0675(9) Uani 1 d . . .
C14 C 0.2834(3) 0.5337(3) 0.5275(2) 0.0406(7) Uani 1 d . . .
N15 N 0.1956(3) 0.4753(3) 0.5149(2) 0.0473(7) Uani 1 d . . .
N16 N 0.0184(3) 0.6746(2) 0.42826(19) 0.0434(6) Uani 1 d . . .
C17 C 0.0444(3) 0.7575(3) 0.3837(2) 0.0425(7) Uani 1 d . . .
N18A N 0.0571(5) 0.8726(4) 0.3510(4) 0.0426(9) Uiso 0.605(7) d P A 1
N18B N 0.1104(8) 0.8390(7) 0.3369(5) 0.0426(9) Uiso 0.395(7) d P A 2
C19 C 0.0534(3) 0.8868(3) 0.2431(2) 0.0448(8) Uani 1 d . . .
N20 N 0.0368(3) 0.9231(2) 0.15753(19) 0.0427(6) Uani 1 d . . .

loop_
_atom_site_aniso_label
_atom_site_aniso_U_11
_atom_site_aniso_U_22
_atom_site_aniso_U_33
_atom_site_aniso_U_23
_atom_site_aniso_U_13
_atom_site_aniso_U_12
Cu 0.0319(3) 0.0849(4) 0.0297(3) 0.0182(3) 0.0120(2) 0.0189(3)
Co 0.0405(3) 0.0241(3) 0.0215(3) 0.00112(19) 0.0102(2) -0.0013(2)
N1 0.0312(13) 0.0479(14) 0.0303(12) 0.0066(11) 0.0064(10) 0.0055(11)
C2 0.0354(16) 0.0602(19) 0.0308(15) 0.0015(14) 0.0038(12) 0.0054(16)
C3 0.0424(17) 0.0565(19) 0.0285(14) 0.0076(13) 0.0071(12) 0.0024(15)
N4 0.0335(13) 0.0461(14) 0.0344(12) 0.0045(10) 0.0103(10) 0.0021(11)
C5 0.0354(16) 0.056(2) 0.0371(16) 0.0031(13) 0.0165(13) 0.0068(14)
C6 0.0459(19) 0.061(2) 0.0483(18) 0.0001(16) 0.0154(15) 0.0197(17)
C7 0.0350(16) 0.0363(15) 0.0412(16) 0.0035(12) 0.0062(13) 0.0034(13)
C8 0.058(2) 0.095(3) 0.0420(18) 0.0057(19) 0.0241(16) 0.020(2)
C9 0.0416(19) 0.071(2) 0.064(2) 0.0103(19) 0.0148(17) -0.0093(18)
C10 0.046(2) 0.060(2) 0.0536(19) 0.0008(16) 0.0034(16) 0.0201(17)
N11 0.081(3) 0.063(2) 0.105(3) 0.012(2) 0.025(2) -0.022(2)
C12 0.047(2) 0.0451(18) 0.065(2) -0.0090(17) 0.0110(17) -0.0058(16)
N13 0.0528(19) 0.078(2) 0.067(2) 0.0167(17) -0.0014(16) -0.0186(17)
C14 0.047(2) 0.0416(16) 0.0349(15) 0.0053(13) 0.0117(14) 0.0085(15)
N15 0.0448(16) 0.0563(17) 0.0429(15) 0.0022(12) 0.0139(13) -0.0038(14)
N16 0.0625(18) 0.0318(13) 0.0383(13) 0.0068(11) 0.0159(12) -0.0025(12)
C17 0.059(2) 0.0368(15) 0.0288(14) 0.0078(13) 0.0020(14) -0.0102(15)
C19 0.056(2) 0.0398(16) 0.0339(16) 0.0090(13) -0.0020(14) -0.0208(15)
N20 0.0577(18) 0.0388(14) 0.0312(14) 0.0048(11) 0.0083(12) -0.0091(12)

loop_
_atom_type_symbol
_atom_type_description
_atom_type_scat_dispersion_real
_atom_type_scat_dispersion_imag
_atom_type_scat_source
C C 0.0033 0.0016 'International Tables Vol C Tables 4.2.6.8 and 6.1.1.4'
H H 0.0000 0.0000 'International Tables Vol C Tables 4.2.6.8 and 6.1.1.4'
Cu Cu 0.3201 1.2651 'International Tables Vol C Tables 4.2.6.8 and 6.1.1.4'
Co Co 0.3494 0.9721 'International Tables Vol C Tables 4.2.6.8 and 6.1.1.4'
N N 0.0061 0.0033 'International Tables Vol C Tables 4.2.6.8 and 6.1.1.4'

loop_
_geom_angle_atom_site_label_1
_geom_angle_atom_site_label_2
_geom_angle_atom_site_label_3
_geom_angle
_geom_angle_site_symmetry_1
_geom_angle_site_symmetry_3
_geom_angle_publ_flag
N1 Cu N1 180.0 . 3_676 ?
N1 Cu N4 85.09(10) . . ?
N1 Cu N4 94.91(10) 3_676 . ?
N1 Cu N4 94.91(10) . 3_676 ?
N1 Cu N4 85.09(10) 3_676 3_676 ?
N4 Cu N4 180.0 . 3_676 ?
N1 Cu N11 94.78(11) . . ?
N1 Cu N11 85.22(11) 3_676 . ?
N4 Cu N11 76.13(11) . . ?
N4 Cu N11 103.87(11) 3_676 . ?
N1 Cu N11 85.22(11) . 3_676 ?
N1 Cu N11 94.78(11) 3_676 3_676 ?
N4 Cu N11 103.87(11) . 3_676 ?
N4 Cu N11 76.13(11) 3_676 3_676 ?
N11 Cu N11 180.0 . 3_676 ?
N20 Co N20 180.0 2_545 4_576 ?
N20 Co N16 87.98(9) 2_545 . ?
N20 Co N16 92.02(9) 4_576 . ?
N20 Co N16 92.02(9) 2_545 3_566 ?
N20 Co N16 87.98(9) 4_576 3_566 ?
N16 Co N16 180.0 . 3_566 ?
N20 Co N15 91.97(10) 2_545 . ?
N20 Co N15 88.03(10) 4_576 . ?
N16 Co N15 87.98(11) . . ?
N16 Co N15 92.02(11) 3_566 . ?
N20 Co N15 88.03(10) 2_545 3_566 ?
N20 Co N15 91.97(10) 4_576 3_566 ?
N16 Co N15 92.02(11) . 3_566 ?
N16 Co N15 87.98(11) 3_566 3_566 ?
N15 Co N15 180.0 . 3_566 ?
C7 N1 C2 122.3(2) 3_676 . ?
C7 N1 Cu 127.54(19) 3_676 . ?
C2 N1 Cu 110.07(18) . . ?
N1 C2 C3 107.8(2) . . ?
N1 C2 H2A 110.2 . . ?
C3 C2 H2A 110.2 . . ?
N1 C2 H2B 110.2 . . ?
C3 C2 H2B 110.2 . . ?
H2A C2 H2B 108.5 . . ?
N4 C3 C2 107.4(2) . . ?
N4 C3 H3A 110.2 . . ?
C2 C3 H3A 110.2 . . ?
N4 C3 H3B 110.2 . . ?
C2 C3 H3B 110.2 . . ?
H3A C3 H3B 108.5 . . ?
C3 N4 C5 117.9(2) . . ?
C3 N4 Cu 105.91(18) . . ?
C5 N4 Cu 119.00(19) . . ?
C3 N4 H4 104.0 . . ?
C5 N4 H4 104.0 . . ?
Cu N4 H4 104.0 . . ?
N4 C5 C9 110.0(3) . . ?
N4 C5 C6 107.0(2) . . ?
C9 C5 C6 111.7(3) . . ?
N4 C5 C8 109.8(3) . . ?
C9 C5 C8 110.4(3) . . ?
C6 C5 C8 107.9(3) . . ?
C7 C6 C5 118.9(3) . . ?
C7 C6 H6A 107.6 . . ?
C5 C6 H6A 107.6 . . ?
C7 C6 H6B 107.6 . . ?
C5 C6 H6B 107.6 . . ?
H6A C6 H6B 107.0 . . ?
N1 C7 C10 125.0(3) 3_676 . ?
N1 C7 C6 121.1(3) 3_676 . ?
C10 C7 C6 113.9(3) . . ?
C5 C8 H8A 109.5 . . ?
C5 C8 H8B 109.5 . . ?
H8A C8 H8B 109.5 . . ?
C5 C8 H8C 109.5 . . ?
H8A C8 H8C 109.5 . . ?
H8B C8 H8C 109.5 . . ?
C5 C9 H9A 109.5 . . ?
C5 C9 H9B 109.5 . . ?
H9A C9 H9B 109.5 . . ?
C5 C9 H9C 109.5 . . ?
H9A C9 H9C 109.5 . . ?
H9B C9 H9C 109.5 . . ?
C7 C10 H10A 109.5 . . ?
C7 C10 H10B 109.5 . . ?
H10A C10 H10B 109.5 . . ?
C7 C10 H10C 109.5 . . ?
H10A C10 H10C 109.5 . . ?
H10B C10 H10C 109.5 . . ?
C12 N11 Cu 128.9(3) . . ?
N11 C12 N13 173.8(4) . . ?
C12 N13 C14 121.4(3) . . ?
N15 C14 N13 173.4(3) . . ?
C14 N15 Co 139.3(3) . . ?
C17 N16 Co 167.9(3) . . ?
N16 C17 N18A 162.8(4) . . ?
N16 C17 N18B 161.9(5) . . ?
N18A C17 N18B 32.3(3) . . ?
C17 N18A C19 115.7(4) . . ?
C19 N18B C17 115.9(6) . . ?
N20 C19 N18B 160.7(5) . . ?
N20 C19 N18A 164.1(4) . . ?
N18B C19 N18A 32.1(3) . . ?
C19 N20 Co 176.6(3) . ? ?

loop_
_geom_bond_atom_site_label_1
_geom_bond_atom_site_label_2
_geom_bond_distance
_geom_bond_site_symmetry_2
_geom_bond_publ_flag
Cu N1 1.984(2) . ?
Cu N1 1.984(2) 3_676 ?
Cu N4 2.005(2) . ?
Cu N4 2.005(2) 3_676 ?
Cu N11 2.767(4) . ?
Cu N11 2.767(4) 3_676 ?
Co N20 2.117(2) 2_545 ?
Co N20 2.117(2) 4_576 ?
Co N16 2.118(2) . ?
Co N16 2.118(2) 3_566 ?
Co N15 2.160(3) . ?
Co N15 2.161(3) 3_566 ?
N1 C7 1.273(4) 3_676 ?
N1 C2 1.471(3) . ?
C2 C3 1.506(4) . ?
C2 H2A 0.9700 . ?
C2 H2B 0.9700 . ?
C3 N4 1.474(4) . ?
C3 H3A 0.9700 . ?
C3 H3B 0.9700 . ?
N4 C5 1.502(4) . ?
N4 H4 0.9100 . ?
C5 C9 1.517(5) . ?
C5 C6 1.529(4) . ?
C5 C8 1.536(4) . ?
C6 C7 1.512(4) . ?
C6 H6A 0.9700 . ?
C6 H6B 0.9700 . ?
C7 N1 1.273(4) 3_676 ?
C7 C10 1.502(4) . ?
C8 H8A 0.9600 . ?
C8 H8B 0.9600 . ?
C8 H8C 0.9600 . ?
C9 H9A 0.9600 . ?
C9 H9B 0.9600 . ?
C9 H9C 0.9600 . ?
C10 H10A 0.9600 . ?
C10 H10B 0.9600 . ?
C10 H10C 0.9600 . ?
N11 C12 1.145(5) . ?
C12 N13 1.294(5) . ?
N13 C14 1.299(4) . ?
C14 N15 1.146(4) . ?
N16 C17 1.126(4) . ?
C17 N18A 1.326(5) . ?
C17 N18B 1.355(8) . ?
N18A C19 1.362(5) . ?
N18B C19 1.329(7) . ?
C19 N20 1.129(3) . ?
N20 Co 2.117(2) ? ?

loop_
_geom_hbond_atom_site_label_D
_geom_hbond_atom_site_label_H
_geom_hbond_atom_site_label_A
_geom_hbond_distance_DH
_geom_hbond_distance_HA
_geom_hbond_distance_DA
_geom_hbond_angle_DHA
_geom_hbond_site_symmetry_A
N4 H4 N11 0.91 2.40 3.003(4) 123.6 .
